data_7039472
loop_
_publ_author_name
'Duan, Xin-E'
'Tong, Hong-Bo'
'Wei, Xue-Hong'
'Shi, He-Ping'
'Bai, Sheng-Di'
'Bai, Tao'
'Zhang, Jing'
'Zhang, Yong-Bin'
'Liu, Dian-Sheng'

_publ_section_title
;
 Coordination reactions of
 2-pyridinecarboxaldehyde-phenylhydrazonatolithium with selected
 transition metal (Zn, Sn, Fe, Co, Ni and Zr) chlorides and its coupling
 reaction with dichloromethane.
;
_journal_issue 27
_journal_name_full 'Dalton transactions (Cambridge, England : 2003)'
_journal_page_first 11061
_journal_page_last 11070
_journal_paper_doi 10.1039/c6dt01183g
_journal_volume 45
_journal_year 2016
_chemical_formula_moiety 'C24 H20 Co N6'
_chemical_formula_sum 'C24 H20 Co N6'
_chemical_formula_weight 451.39
_chemical_melting_point 467.0(10)
_chemical_name_systematic
; 
 ? 
;
_space_group_IT_number 15
_symmetry_cell_setting monoclinic
_symmetry_space_group_name_Hall '-C 2yc'
_symmetry_space_group_name_H-M 'C 1 2/c 1'
_atom_sites_solution_hydrogens geom
_atom_sites_solution_primary direct
_atom_sites_solution_secondary difmap
_audit_creation_method SHELXL-97
_audit_update_record
;
2016-03-23 deposited with the CCDC.
2016-06-10 downloaded from the CCDC.
;
_cell_angle_alpha 90.00
_cell_angle_beta 100.90(3)
_cell_angle_gamma 90.00
_cell_formula_units_Z 4
_cell_length_a 17.900(4)
_cell_length_b 9.5400(19)
_cell_length_c 12.450(3)
_cell_measurement_reflns_used 1030
_cell_measurement_temperature 238(2)
_cell_measurement_theta_max 22.66
_cell_measurement_theta_min 2.41
_cell_volume 2087.7(8)
_computing_cell_refinement SAINT
_computing_data_collection SMART
_computing_data_reduction SAINT
_computing_molecular_graphics 'Bruker SHELXTL'
_computing_publication_material 'Bruker SHELXTL'
_computing_structure_refinement 'SHELXS-97 (Sheldrick, 2008)'
_computing_structure_solution 'SHELXS-97 (Sheldrick, 2008)'
_diffrn_ambient_temperature 238(2)
_diffrn_measured_fraction_theta_full 1.000
_diffrn_measured_fraction_theta_max 1.000
_diffrn_measurement_device_type 'CCD AREA DETECOR'
_diffrn_measurement_method /w
_diffrn_radiation_monochromator graphite
_diffrn_radiation_source 'fine-focus sealed tube'
_diffrn_radiation_type MoK\a
_diffrn_radiation_wavelength 0.71073
_diffrn_reflns_av_R_equivalents 0.0503
_diffrn_reflns_av_sigmaI/netI 0.0585
_diffrn_reflns_limit_h_max 21
_diffrn_reflns_limit_h_min -18
_diffrn_reflns_limit_k_max 11
_diffrn_reflns_limit_k_min -11
_diffrn_reflns_limit_l_max 14
_diffrn_reflns_limit_l_min -13
_diffrn_reflns_number 4455
_diffrn_reflns_theta_full 25.05
_diffrn_reflns_theta_max 25.05
_diffrn_reflns_theta_min 2.32
_exptl_absorpt_coefficient_mu 0.846
_exptl_absorpt_correction_T_max 0.8490
_exptl_absorpt_correction_T_min 0.7854
_exptl_absorpt_correction_type multi-scan
_exptl_absorpt_process_details sadabs
_exptl_crystal_colour black
_exptl_crystal_density_diffrn 1.436
_exptl_crystal_density_method 'not measured'
_exptl_crystal_description block
_exptl_crystal_F_000 932
_exptl_crystal_size_max 0.30
_exptl_crystal_size_mid 0.30
_exptl_crystal_size_min 0.20
_refine_diff_density_max 0.817
_refine_diff_density_min -0.558
_refine_diff_density_rms 0.078
_refine_ls_extinction_method none
_refine_ls_goodness_of_fit_ref 1.041
_refine_ls_hydrogen_treatment constr
_refine_ls_matrix_type full
_refine_ls_number_parameters 141
_refine_ls_number_reflns 1848
_refine_ls_number_restraints 0
_refine_ls_restrained_S_all 1.041
_refine_ls_R_factor_all 0.0723
_refine_ls_R_factor_gt 0.0511
_refine_ls_shift/su_max 0.000
_refine_ls_shift/su_mean 0.000
_refine_ls_structure_factor_coef Fsqd
_refine_ls_weighting_details 'calc w=1/[\s^2^(Fo^2^)+(0.0809P)^2^+0.0000P] where P=(Fo^2^+2Fc^2^)/3'
_refine_ls_weighting_scheme calc
_refine_ls_wR_factor_gt 0.1257
_refine_ls_wR_factor_ref 0.1417
_reflns_number_gt 1395
_reflns_number_total 1848
_reflns_threshold_expression >2sigma(I)
_cod_data_source_file c6dt01183g2.cif
_cod_data_source_block 4
_cod_depositor_comments
;
The following automatic conversions were performed:

'_chemical_melting_point' value '466-468' was changed to '467.0(10)'
- the average value was taken and precision was estimated.

'_symmetry_cell_setting' value 'Monoclinic' changed to 'monoclinic'
according to
/usr/data/users/saulius/crontab/automatic-downloads/rss-feeds/RSC/lib/dictionaries/cif_core.dic
dictionary named 'cif_core.dic' version 2.4.2 from 2011-04-26.

Automatic conversion script
Id: cif_fix_values 4268 2015-11-12 08:31:59Z antanas 

 Adding full bibliography for 7039469--7039475.cif.
;
_cod_original_cell_volume 2087.7(7)
_cod_original_sg_symbol_H-M 'C2/c  '
_cod_database_code 7039472

loop_
_symmetry_equiv_pos_as_xyz
'x, y, z'
'-x, y, -z+1/2'
'x+1/2, y+1/2, z'
'-x+1/2, y+1/2, -z+1/2'
'-x, -y, -z'
'x, -y, z-1/2'
'-x+1/2, -y+1/2, -z'
'x+1/2, -y+1/2, z-1/2'

loop_
_atom_site_label
_atom_site_type_symbol
_atom_site_fract_x
_atom_site_fract_y
_atom_site_fract_z
_atom_site_U_iso_or_equiv
_atom_site_adp_type
_atom_site_occupancy
_atom_site_symmetry_multiplicity
_atom_site_calc_flag
_atom_site_refinement_flags
Co1 Co 1.0000 0.67717(7) 0.2500 0.0392(3) Uani 1 2 d S
N3 N 0.92896(17) 0.5899(3) 0.3302(2) 0.0384(7) Uani 1 1 d .
N2 N 0.92941(19) 0.6102(3) 0.4373(2) 0.0495(8) Uani 1 1 d .
N1 N 1.04748(17) 0.8033(3) 0.3714(3) 0.0434(8) Uani 1 1 d .
C7 C 0.8742(2) 0.4896(3) 0.2850(3) 0.0372(8) Uani 1 1 d .
C8 C 0.8287(2) 0.4162(4) 0.3447(3) 0.0474(9) Uani 1 1 d .
H8 H 0.8329 0.4344 0.4198 0.057 Uiso 1 1 calc R
C9 C 0.7776(2) 0.3168(4) 0.2949(3) 0.0494(10) Uani 1 1 d .
H9 H 0.7481 0.2669 0.3370 0.059 Uiso 1 1 calc R
C10 C 0.7692(2) 0.2899(4) 0.1847(3) 0.0478(10) Uani 1 1 d .
H10 H 0.7340 0.2225 0.1512 0.057 Uiso 1 1 calc R
C11 C 0.8130(2) 0.3631(4) 0.1244(3) 0.0514(10) Uani 1 1 d .
H11 H 0.8074 0.3462 0.0489 0.062 Uiso 1 1 calc R
C12 C 0.8650(2) 0.4610(4) 0.1733(3) 0.0431(9) Uani 1 1 d .
H12 H 0.8948 0.5094 0.1308 0.052 Uiso 1 1 calc R
C1 C 0.9754(3) 0.6972(4) 0.4965(3) 0.0553(11) Uani 1 1 d .
H1 H 0.9704 0.6978 0.5704 0.066 Uiso 1 1 calc R
C2 C 1.0322(2) 0.7928(4) 0.4735(3) 0.0449(9) Uani 1 1 d .
C3 C 1.0701(2) 0.8774(4) 0.5578(4) 0.0593(11) Uani 1 1 d .
H3 H 1.0589 0.8692 0.6283 0.071 Uiso 1 1 calc R
C4 C 1.1228(3) 0.9715(5) 0.5387(4) 0.0687(13) Uani 1 1 d .
H4 H 1.1493 1.0272 0.5956 0.082 Uiso 1 1 calc R
C5 C 1.1368(3) 0.9837(5) 0.4338(4) 0.0777(15) Uani 1 1 d .
H5 H 1.1718 1.0502 0.4177 0.093 Uiso 1 1 calc R
C6 C 1.0993(3) 0.8985(4) 0.3543(4) 0.0627(12) Uani 1 1 d .
H6 H 1.1101 0.9065 0.2835 0.075 Uiso 1 1 calc R

loop_
_atom_site_aniso_label
_atom_site_aniso_U_11
_atom_site_aniso_U_22
_atom_site_aniso_U_33
_atom_site_aniso_U_23
_atom_site_aniso_U_13
_atom_site_aniso_U_12
Co1 0.0331(4) 0.0433(4) 0.0435(4) 0.000 0.0129(3) 0.000
N3 0.0361(17) 0.0422(16) 0.0384(15) -0.0025(13) 0.0113(13) -0.0028(13)
N2 0.052(2) 0.0572(19) 0.0423(18) -0.0079(15) 0.0166(15) -0.0152(17)
N1 0.0337(17) 0.0393(16) 0.060(2) -0.0020(14) 0.0150(15) -0.0013(13)
C7 0.0304(19) 0.0372(18) 0.045(2) -0.0028(15) 0.0083(15) 0.0028(15)
C8 0.049(2) 0.054(2) 0.043(2) -0.0051(18) 0.0154(18) -0.0074(19)
C9 0.041(2) 0.052(2) 0.057(2) -0.0033(19) 0.0142(18) -0.0091(19)
C10 0.037(2) 0.045(2) 0.059(3) -0.0105(18) 0.0030(19) -0.0036(17)
C11 0.047(2) 0.063(2) 0.042(2) -0.0079(18) 0.0047(18) -0.001(2)
C12 0.038(2) 0.054(2) 0.039(2) -0.0006(17) 0.0111(16) -0.0026(17)
C1 0.062(3) 0.066(3) 0.041(2) -0.0109(19) 0.019(2) -0.019(2)
C2 0.033(2) 0.046(2) 0.055(2) -0.0070(17) 0.0080(18) -0.0005(17)
C3 0.049(3) 0.063(2) 0.067(3) -0.019(2) 0.014(2) -0.010(2)
C4 0.053(3) 0.069(3) 0.084(3) -0.030(3) 0.015(2) -0.017(2)
C5 0.066(3) 0.068(3) 0.105(4) -0.019(3) 0.030(3) -0.034(3)
C6 0.057(3) 0.066(3) 0.071(3) -0.007(2) 0.027(2) -0.016(2)

loop_
_atom_type_symbol
_atom_type_description
_atom_type_scat_dispersion_real
_atom_type_scat_dispersion_imag
_atom_type_scat_source
C C 0.0033 0.0016 'International Tables Vol C Tables 4.2.6.8 and 6.1.1.4'
H H 0.0000 0.0000 'International Tables Vol C Tables 4.2.6.8 and 6.1.1.4'
N N 0.0061 0.0033 'International Tables Vol C Tables 4.2.6.8 and 6.1.1.4'
Co Co 0.3494 0.9721 'International Tables Vol C Tables 4.2.6.8 and 6.1.1.4'

loop_
_geom_angle_atom_site_label_1
_geom_angle_atom_site_label_2
_geom_angle_atom_site_label_3
_geom_angle
_geom_angle_site_symmetry_1
_geom_angle_site_symmetry_3
N3 Co1 N3 129.34(17) 2_755 .
N3 Co1 N1 114.92(12) 2_755 .
N3 Co1 N1 95.47(12) . .
N3 Co1 N1 95.47(12) 2_755 2_755
N3 Co1 N1 114.92(12) . 2_755
N1 Co1 N1 105.70(17) . 2_755
N2 N3 C7 111.5(3) . .
N2 N3 Co1 124.4(2) . .
C7 N3 Co1 123.9(2) . .
C1 N2 N3 122.7(3) . .
C6 N1 C2 117.9(3) . .
C6 N1 Co1 119.7(3) . .
C2 N1 Co1 122.3(2) . .
C8 C7 C12 117.6(3) . .
C8 C7 N3 124.2(3) . .
C12 C7 N3 118.2(3) . .
C9 C8 C7 120.7(3) . .
C9 C8 H8 119.6 . .
C7 C8 H8 119.6 . .
C10 C9 C8 120.9(4) . .
C10 C9 H9 119.5 . .
C8 C9 H9 119.5 . .
C11 C10 C9 118.9(4) . .
C11 C10 H10 120.5 . .
C9 C10 H10 120.5 . .
C10 C11 C12 120.7(4) . .
C10 C11 H11 119.6 . .
C12 C11 H11 119.6 . .
C11 C12 C7 121.0(3) . .
C11 C12 H12 119.5 . .
C7 C12 H12 119.5 . .
N2 C1 C2 133.7(4) . .
N2 C1 H1 113.1 . .
C2 C1 H1 113.1 . .
N1 C2 C3 120.6(4) . .
N1 C2 C1 120.8(3) . .
C3 C2 C1 118.6(4) . .
C4 C3 C2 120.4(4) . .
C4 C3 H3 119.8 . .
C2 C3 H3 119.8 . .
C3 C4 C5 118.6(4) . .
C3 C4 H4 120.7 . .
C5 C4 H4 120.7 . .
C6 C5 C4 119.2(4) . .
C6 C5 H5 120.4 . .
C4 C5 H5 120.4 . .
N1 C6 C5 123.3(4) . .
N1 C6 H6 118.3 . .
C5 C6 H6 118.3 . .

loop_
_geom_bond_atom_site_label_1
_geom_bond_atom_site_label_2
_geom_bond_distance
_geom_bond_site_symmetry_2
Co1 N3 1.946(3) 2_755
Co1 N3 1.946(3) .
Co1 N1 1.993(3) .
Co1 N1 1.993(3) 2_755
N3 N2 1.346(4) .
N3 C7 1.409(4) .
N2 C1 1.296(5) .
N1 C6 1.344(5) .
N1 C2 1.353(5) .
C7 C8 1.391(5) .
C7 C12 1.396(5) .
C8 C9 1.380(5) .
C8 H8 0.9400 .
C9 C10 1.376(5) .
C9 H9 0.9400 .
C10 C11 1.374(5) .
C10 H10 0.9400 .
C11 C12 1.376(5) .
C11 H11 0.9400 .
C12 H12 0.9400 .
C1 C2 1.435(5) .
C1 H1 0.9400 .
C2 C3 1.394(5) .
C3 C4 1.356(6) .
C3 H3 0.9400 .
C4 C5 1.380(6) .
C4 H4 0.9400 .
C5 C6 1.356(6) .
C5 H5 0.9400 .
C6 H6 0.9400 .

loop_
_geom_torsion_atom_site_label_1
_geom_torsion_atom_site_label_2
_geom_torsion_atom_site_label_3
_geom_torsion_atom_site_label_4
_geom_torsion
_geom_torsion_site_symmetry_1
N3 Co1 N3 N2 121.1(3) 2_755
N1 Co1 N3 N2 -7.6(3) .
N1 Co1 N3 N2 -117.8(3) 2_755
N3 Co1 N3 C7 -54.1(2) 2_755
N1 Co1 N3 C7 177.2(3) .
N1 Co1 N3 C7 67.0(3) 2_755
C7 N3 N2 C1 179.7(4) .
Co1 N3 N2 C1 4.0(5) .
N3 Co1 N1 C6 46.9(3) 2_755
N3 Co1 N1 C6 -174.8(3) .
N1 Co1 N1 C6 -57.0(3) 2_755
N3 Co1 N1 C2 -130.0(3) 2_755
N3 Co1 N1 C2 8.3(3) .
N1 Co1 N1 C2 126.1(3) 2_755
N2 N3 C7 C8 -2.8(5) .
Co1 N3 C7 C8 173.0(3) .
N2 N3 C7 C12 177.7(3) .
Co1 N3 C7 C12 -6.6(4) .
C12 C7 C8 C9 1.2(6) .
N3 C7 C8 C9 -178.3(3) .
C7 C8 C9 C10 -1.3(6) .
C8 C9 C10 C11 0.4(6) .
C9 C10 C11 C12 0.6(6) .
C10 C11 C12 C7 -0.6(6) .
C8 C7 C12 C11 -0.3(5) .
N3 C7 C12 C11 179.3(3) .
N3 N2 C1 C2 2.1(7) .
C6 N1 C2 C3 -0.8(6) .
Co1 N1 C2 C3 176.1(3) .
C6 N1 C2 C1 177.5(4) .
Co1 N1 C2 C1 -5.6(5) .
N2 C1 C2 N1 -1.1(7) .
N2 C1 C2 C3 177.3(5) .
N1 C2 C3 C4 0.0(6) .
C1 C2 C3 C4 -178.4(4) .
C2 C3 C4 C5 1.5(7) .
C3 C4 C5 C6 -2.1(8) .
C2 N1 C6 C5 0.1(6) .
Co1 N1 C6 C5 -176.8(4) .
C4 C5 C6 N1 1.3(8) .
